data_7021755
loop_
_publ_author_name
'Noro, Shin-Ichiro'
'Fukuhara, Katsuo'
'Sugimoto, Kunihisa'
'Hijikata, Yuh'
'Kubo, Kazuya'
'Nakamura, Takayoshi'

_publ_section_title
;
 Anion-dependent host-guest properties of porous assemblies of
 coordination complexes (PACs), [Cu(A)2(py)4] (A = PF6, BF4, CF3SO3, and
 CH3SO3; py = pyridine), based on Werner-type copper(ii) complexes in the
 solid state.
;
_journal_issue 31
_journal_name_full 'Dalton transactions (Cambridge, England : 2003)'
_journal_page_first 11100
_journal_page_last 11110
_journal_paper_doi 10.1039/c3dt51104a
_journal_volume 42
_journal_year 2013
_chemical_formula_moiety 'C22 H31.34 Cu N4 O8.67 S2'
_chemical_formula_sum 'C22 H31.34 Cu N4 O8.67 S2'
_chemical_formula_weight 618.24
_space_group_IT_number 222
_symmetry_cell_setting cubic
_symmetry_Int_Tables_number 222
_symmetry_space_group_name_Hall '-P 4a 2bc 3'
_symmetry_space_group_name_H-M 'P n -3 n :2'
_atom_sites_solution_hydrogens geom
_atom_sites_solution_primary direct
_atom_sites_solution_secondary difmap
_cell_angle_alpha 90.0000
_cell_angle_beta 90.0000
_cell_angle_gamma 90.0000
_cell_formula_units_Z 6
_cell_length_a 16.6403(7)
_cell_length_b 16.6403(7)
_cell_length_c 16.6403(7)
_cell_measurement_reflns_used 36003
_cell_measurement_temperature 173
_cell_measurement_theta_max 27.42
_cell_measurement_theta_min 3.00
_cell_volume 4607.7(3)
_computing_cell_refinement 'RAPID AUTO'
_computing_data_collection 'RAPID AUTO'
_computing_data_reduction 'RAPID AUTO'
_computing_molecular_graphics CrystalMaker
_computing_publication_material 'CrystalStructure 4.0 (Rigaku, 2010)'
_computing_structure_refinement 'SHELXL97 (Sheldrick, 2008)'
_computing_structure_solution 'SnB (Miller, et al., 1994)'
_diffrn_ambient_temperature 173
_diffrn_detector_area_resol_mean 10.000
_diffrn_measured_fraction_theta_full 0.998
_diffrn_measured_fraction_theta_max 0.998
_diffrn_measurement_device_type 'Rigaku R-AXIS RAPID'
_diffrn_measurement_method \w
_diffrn_radiation_type 'Mo K\a'
_diffrn_radiation_wavelength 0.71075
_diffrn_reflns_av_R_equivalents 0.0276
_diffrn_reflns_limit_h_max 21
_diffrn_reflns_limit_h_min -21
_diffrn_reflns_limit_k_max 21
_diffrn_reflns_limit_k_min -21
_diffrn_reflns_limit_l_max 21
_diffrn_reflns_limit_l_min -21
_diffrn_reflns_number 62146
_diffrn_reflns_theta_full 27.42
_diffrn_reflns_theta_max 27.42
_diffrn_standards_number 0
_exptl_absorpt_coefficient_mu 0.895
_exptl_absorpt_correction_T_max 0.799
_exptl_absorpt_correction_T_min 0.590
_exptl_absorpt_correction_type multi-scan
_exptl_absorpt_process_details 'ABSCOR (Rigaku, 1995)'
_exptl_crystal_colour blue
_exptl_crystal_density_diffrn 1.337
_exptl_crystal_density_method 'not measured'
_exptl_crystal_description chunk
_exptl_crystal_F_000 1930.20
_exptl_crystal_size_max 0.380
_exptl_crystal_size_mid 0.250
_exptl_crystal_size_min 0.250
_refine_diff_density_max 0.600
_refine_diff_density_min -0.160
_refine_ls_extinction_method none
_refine_ls_goodness_of_fit_ref 1.120
_refine_ls_hydrogen_treatment constr
_refine_ls_number_parameters 74
_refine_ls_number_reflns 890
_refine_ls_number_restraints 0
_refine_ls_R_factor_gt 0.0555
_refine_ls_shift/su_max 0.000
_refine_ls_structure_factor_coef Fsqd
_refine_ls_weighting_details 'w = 1/[\s^2^(Fo^2^)+(0.1513P)^2^+0.3807P] where P=(Fo^2^+2Fc^2^)/3'
_refine_ls_weighting_scheme calc
_refine_ls_wR_factor_ref 0.1979
_reflns_number_gt 749
_reflns_number_total 890
_reflns_threshold_expression F^2^>2.0\s(F^2^)
_cod_data_source_file c3dt51104a.txt
_cod_data_source_block b-CuCH3SO3py_111004-2
_cod_original_cell_volume 4607.7(4)
_cod_original_sg_symbol_H-M 'P n -3 n'
_cod_database_code 7021755

loop_
_symmetry_equiv_pos_site_id
_symmetry_equiv_pos_as_xyz
1 +X,+Y,+Z
2 +Y,+Z,+X
3 +Z,+X,+Y
4 1/2+X,1/2+Y,-Z
5 1/2+Y,1/2+Z,-X
6 1/2+Z,1/2+X,-Y
7 +Y,1/2-Z,1/2-X
8 +Z,1/2-X,1/2-Y
9 1/2-Z,+X,1/2-Y
10 1/2-X,+Y,1/2-Z
11 1/2-Y,+Z,1/2-X
12 +X,1/2-Y,1/2-Z
13 1/2+Y,1/2+X,1/2+Z
14 1/2+Z,1/2+Y,1/2+X
15 1/2+X,1/2+Z,1/2+Y
16 +Y,+X,1/2-Z
17 +Z,+Y,1/2-X
18 +X,+Z,1/2-Y
19 -Z,1/2+Y,-X
20 -X,1/2+Z,-Y
21 1/2+X,-Z,-Y
22 1/2+Y,-X,-Z
23 1/2+Z,-Y,-X
24 -Y,1/2+X,-Z
25 -X,-Y,-Z
26 -Y,-Z,-X
27 -Z,-X,-Y
28 1/2-X,1/2-Y,+Z
29 1/2-Y,1/2-Z,+X
30 1/2-Z,1/2-X,+Y
31 -Y,1/2+Z,1/2+X
32 -Z,1/2+X,1/2+Y
33 1/2+Z,-X,1/2+Y
34 1/2+X,-Y,1/2+Z
35 1/2+Y,-Z,1/2+X
36 -X,1/2+Y,1/2+Z
37 1/2-Y,1/2-X,1/2-Z
38 1/2-Z,1/2-Y,1/2-X
39 1/2-X,1/2-Z,1/2-Y
40 -Y,-X,1/2+Z
41 -Z,-Y,1/2+X
42 -X,-Z,1/2+Y
43 +Z,1/2-Y,+X
44 +X,1/2-Z,+Y
45 1/2-X,+Z,+Y
46 1/2-Y,+X,+Z
47 1/2-Z,+Y,+X
48 +Y,1/2-X,+Z

loop_
_atom_site_label
_atom_site_type_symbol
_atom_site_fract_x
_atom_site_fract_y
_atom_site_fract_z
_atom_site_U_iso_or_equiv
_atom_site_adp_type
_atom_site_occupancy
_atom_site_symmetry_multiplicity
_atom_site_calc_flag
_atom_site_refinement_flags
Cu1 Cu 0.7500 0.2500 0.2500 0.0450(5) Uani 1.0 6 d .
S1 S 0.52849(17) 0.2741(6) 0.2667(9) 0.0516(9) Uani 0.2500 48 d .
O2 O 0.5183(4) 0.2690(4) 0.3531(3) 0.0898(14) Uani 0.5000 48 d .
O3 O 0.4351(4) 0.4351(4) 0.0649(4) 0.088(3) Uani 0.5000 16 d .
O4 O 0.3989(10) 0.4310(8) 0.0102(9) 0.091(5) Uani 0.1667 48 d .
N1 N 0.7500 0.16311(10) 0.33689(10) 0.0423(7) Uani 1.0 24 d .
C1 C 0.80571(12) 0.10462(10) 0.33673(11) 0.0462(6) Uani 1.0 48 d .
C2 C 0.80711(11) 0.04487(11) 0.39439(11) 0.0473(6) Uani 1.0 48 d .
C3 C 0.7500 0.04557(13) 0.45443(13) 0.0489(8) Uani 1.0 24 d .
C4 C 0.4493(10) 0.2134(16) 0.225(3) 0.113(9) Uani 0.2500 48 d .
H1 H 0.8454 0.1044 0.2957 0.0554 Uiso 1.0 48 calc R
H2 H 0.8468 0.0039 0.3927 0.0568 Uiso 1.0 48 calc R
H3 H 0.7500 0.0052 0.4948 0.0587 Uiso 1.0 24 calc R
O1A O 0.6034(3) 0.2500 0.2500 0.0915 Uani 0.5000 12 d .
O1B O 0.6034(3) 0.2500 0.2500 0.0915 Uani 0.5000 12 d .

loop_
_atom_site_aniso_label
_atom_site_aniso_U_11
_atom_site_aniso_U_22
_atom_site_aniso_U_33
_atom_site_aniso_U_12
_atom_site_aniso_U_13
_atom_site_aniso_U_23
Cu1 0.0688(6) 0.0332(5) 0.0332(5) 0.0000 0.0000 0.0000
S1 0.0583(13) 0.042(4) 0.055(5) 0.0026(10) -0.0082(15) 0.0007(16)
O2 0.108(4) 0.112(3) 0.049(3) 0.031(3) 0.007(2) -0.005(2)
O3 0.088(3) 0.088(3) 0.088(3) 0.001(3) -0.001(3) -0.001(3)
O4 0.113(10) 0.060(6) 0.102(10) 0.004(7) -0.066(9) 0.002(7)
N1 0.0590(15) 0.0340(8) 0.0340(8) 0.0034(6) 0.0034(6) -0.0004(9)
C1 0.0568(12) 0.0408(10) 0.0409(10) 0.0029(8) 0.0070(8) -0.0016(7)
C2 0.0548(11) 0.0396(10) 0.0474(11) 0.0064(7) -0.0017(8) -0.0007(7)
C3 0.0647(19) 0.0410(10) 0.0410(10) -0.0040(8) -0.0040(8) 0.0046(11)
C4 0.072(9) 0.083(13) 0.18(3) -0.007(8) -0.051(17) -0.036(11)
O1A 0.069(3) 0.103(3) 0.103(3) 0.0000 0.0000 0.0000
O1B 0.069(3) 0.103(3) 0.103(3) 0.0000 0.0000 0.0000

loop_
_atom_type_symbol
_atom_type_description
_atom_type_scat_dispersion_real
_atom_type_scat_dispersion_imag
_atom_type_scat_source
C C 0.0033 0.0016
;
International Tables for Crystallography
(1992, Vol. C, Tables 4.2.6.8 and 6.1.1.4)
;
H H 0.0000 0.0000
;
International Tables for Crystallography
(1992, Vol. C, Table 6.1.1.4)
;
O O 0.0106 0.0060
;
International Tables for Crystallography
(1992, Vol. C, Tables 4.2.6.8 and 6.1.1.4)
;
N N 0.0061 0.0033
;
International Tables for Crystallography
(1992, Vol. C, Tables 4.2.6.8 and 6.1.1.4)
;
Cu Cu 0.3201 1.2651
;
International Tables for Crystallography
(1992, Vol. C, Tables 4.2.6.8 and 6.1.1.4)
;
S S 0.1246 0.1234
;
International Tables for Crystallography
(1992, Vol. C, Tables 4.2.6.8 and 6.1.1.4)
;

loop_
_geom_angle_atom_site_label_1
_geom_angle_atom_site_label_2
_geom_angle_atom_site_label_3
_geom_angle
_geom_angle_publ_flag
_geom_angle_site_symmetry_1
_geom_angle_site_symmetry_3
N1 Cu1 N1 90.00(7) yes . 10_655
N1 Cu1 N1 180.00(7) yes . 12_555
N1 Cu1 N1 90.00(7) yes . 18_555
N1 Cu1 O1A 90.000 yes . .
N1 Cu1 O1A 90.000 yes . 10_655
N1 Cu1 O1B 90.000 yes . .
N1 Cu1 O1B 90.000 yes . 10_655
N1 Cu1 N1 90.00(7) yes 10_655 12_555
N1 Cu1 N1 180.00(7) yes 10_655 18_555
N1 Cu1 O1A 90.000 yes 10_655 .
N1 Cu1 O1A 90.000 yes 10_655 10_655
N1 Cu1 O1B 90.000 yes 10_655 .
N1 Cu1 O1B 90.000 yes 10_655 10_655
N1 Cu1 N1 90.00(7) yes 12_555 18_555
N1 Cu1 O1A 90.000 yes 12_555 .
N1 Cu1 O1A 90.000 yes 12_555 10_655
N1 Cu1 O1B 90.000 yes 12_555 .
N1 Cu1 O1B 90.000 yes 12_555 10_655
N1 Cu1 O1A 90.000 yes 18_555 .
N1 Cu1 O1A 90.000 yes 18_555 10_655
N1 Cu1 O1B 90.000 yes 18_555 .
N1 Cu1 O1B 90.000 yes 18_555 10_655
O1A Cu1 O1A 180.000 yes . 10_655
O1A Cu1 O1B 0.000 yes . .
O1A Cu1 O1B 180.000 yes . 10_655
O1A Cu1 O1B 180.000 yes 10_655 .
O1A Cu1 O1B 0.000 yes 10_655 10_655
O1B Cu1 O1B 180.000 yes . 10_655
O2 S1 O2 154.3(6) yes . 12_555
O2 S1 O2 116.3(8) yes . 18_555
O2 S1 O2 85.1(6) yes . 44_555
O2 S1 C4 105.3(16) yes . .
O2 S1 C4 78(3) yes . 12_555
O2 S1 C4 70.4(11) yes . 18_555
O2 S1 C4 117.2(10) yes . 44_555
O2 S1 O1A 107.263 yes . .
O2 S1 O1B 107.263 yes . .
O2 S1 O2 85.0(7) yes 12_555 18_555
O2 S1 O2 71.0(4) yes 12_555 44_555
O2 S1 C4 52.5(15) yes 12_555 .
O2 S1 C4 94(3) yes 12_555 12_555
O2 S1 C4 87.5(12) yes 12_555 18_555
O2 S1 C4 54.1(12) yes 12_555 44_555
O2 S1 O1A 77.240 yes 12_555 .
O2 S1 O1B 77.240 yes 12_555 .
O2 S1 O2 154.2(9) yes 18_555 44_555
O2 S1 C4 105.4(13) yes 18_555 .
O2 S1 C4 77.7(15) yes 18_555 12_555
O2 S1 C4 117.1(15) yes 18_555 18_555
O2 S1 C4 70.5(19) yes 18_555 44_555
O2 S1 O1A 107.146 yes 18_555 .
O2 S1 O1B 107.146 yes 18_555 .
O2 S1 C4 52.4(10) yes 44_555 .
O2 S1 C4 94.3(12) yes 44_555 12_555
O2 S1 C4 54.3(17) yes 44_555 18_555
O2 S1 C4 87.4(19) yes 44_555 44_555
O2 S1 O1A 77.293 yes 44_555 .
O2 S1 O1B 77.293 yes 44_555 .
C4 S1 C4 53.7(18) yes . 12_555
C4 S1 C4 35.2(18) yes . 18_555
C4 S1 C4 35(2) yes . 44_555
C4 S1 O1A 115.739 yes . .
C4 S1 O1B 115.739 yes . .
C4 S1 C4 41(2) yes 12_555 18_555
C4 S1 C4 41(3) yes 12_555 44_555
C4 S1 O1A 169.482 yes 12_555 .
C4 S1 O1B 169.482 yes 12_555 .
C4 S1 C4 55.5(17) yes 18_555 44_555
C4 S1 O1A 131.554 yes 18_555 .
C4 S1 O1B 131.554 yes 18_555 .
C4 S1 O1A 131.307 yes 44_555 .
C4 S1 O1B 131.307 yes 44_555 .
O1A S1 O1B 0.000 yes . .
S1 O2 S1 23.1(5) yes . 12_555
S1 O2 S1 4.9(5) yes . 18_555
S1 O2 S1 27.4(7) yes . 44_555
S1 O2 C4 48.2(12) yes . 12_555
S1 O2 C4 58.4(10) yes . 18_555
S1 O2 S1 18.7(5) yes 12_555 18_555
S1 O2 S1 5.0(6) yes 12_555 44_555
S1 O2 C4 54.2(12) yes 12_555 12_555
S1 O2 C4 47.2(8) yes 12_555 18_555
S1 O2 S1 23.2(7) yes 18_555 44_555
S1 O2 C4 47.1(12) yes 18_555 12_555
S1 O2 C4 54.3(9) yes 18_555 18_555
S1 O2 C4 58.4(12) yes 44_555 12_555
S1 O2 C4 48.3(8) yes 44_555 18_555
C4 O2 C4 34.6(18) yes 12_555 18_555
O4 O3 O4 118.4(12) yes . 7_555
O4 O3 O4 118.4(12) yes . 9_555
O4 O3 O4 118.4(12) yes 7_555 9_555
Cu1 N1 C1 120.71(11) yes . .
Cu1 N1 C1 120.71(11) yes . 39_655
C1 N1 C1 118.59(17) yes . 39_655
N1 C1 C2 122.09(18) yes . .
C1 C2 C3 119.04(18) yes . .
C2 C3 C2 119.16(19) yes . 39_655
S1 C4 S1 32.1(9) yes . 12_555
S1 C4 S1 22.4(7) yes . 18_555
S1 C4 S1 22.3(7) yes . 44_555
S1 C4 O2 73.3(10) yes . 12_555
S1 C4 O2 73.4(12) yes . 44_555
S1 C4 C4 47.1(11) yes . 12_555
S1 C4 C4 61(3) yes . 18_555
S1 C4 C4 61.3(18) yes . 44_555
S1 C4 S1 25.4(7) yes 12_555 18_555
S1 C4 S1 25.5(9) yes 12_555 44_555
S1 C4 O2 53.8(13) yes 12_555 12_555
S1 C4 O2 54.0(11) yes 12_555 44_555
S1 C4 C4 79.2(18) yes 12_555 12_555
S1 C4 C4 82(3) yes 12_555 18_555
S1 C4 C4 82.3(17) yes 12_555 44_555
S1 C4 S1 35.7(8) yes 18_555 44_555
S1 C4 O2 51.2(10) yes 18_555 12_555
S1 C4 O2 78.8(11) yes 18_555 44_555
S1 C4 C4 62.2(14) yes 18_555 12_555
S1 C4 C4 83(3) yes 18_555 18_555
S1 C4 C4 56.8(14) yes 18_555 44_555
S1 C4 O2 78.6(9) yes 44_555 12_555
S1 C4 O2 51.2(11) yes 44_555 44_555
S1 C4 C4 62.4(17) yes 44_555 12_555
S1 C4 C4 57.0(19) yes 44_555 18_555
S1 C4 C4 84(2) yes 44_555 44_555
O2 C4 O2 89.2(10) yes 12_555 44_555
O2 C4 C4 106(2) yes 12_555 12_555
O2 C4 C4 134(3) yes 12_555 18_555
O2 C4 C4 73(3) yes 12_555 44_555
O2 C4 C4 107(3) yes 44_555 12_555
O2 C4 C4 73(3) yes 44_555 18_555
O2 C4 C4 134(3) yes 44_555 44_555
C4 C4 C4 45(4) yes 12_555 18_555
C4 C4 C4 45(3) yes 12_555 44_555
C4 C4 C4 90(5) yes 18_555 44_555
Cu1 O1A S1 158.666 yes . .
Cu1 O1A S1 158.666 yes . 12_555
Cu1 O1A S1 158.666 yes . 18_555
Cu1 O1A S1 158.666 yes . 44_555
S1 O1A S1 42.667 yes . 12_555
S1 O1A S1 29.813 yes . 18_555
S1 O1A S1 29.813 yes . 44_555
S1 O1A S1 29.813 yes 12_555 18_555
S1 O1A S1 29.813 yes 12_555 44_555
S1 O1A S1 42.667 yes 18_555 44_555
Cu1 O1B S1 158.666 yes . .
Cu1 O1B S1 158.666 yes . 12_555
Cu1 O1B S1 158.666 yes . 18_555
Cu1 O1B S1 158.666 yes . 44_555
S1 O1B S1 42.667 yes . 12_555
S1 O1B S1 29.813 yes . 18_555
S1 O1B S1 29.813 yes . 44_555
S1 O1B S1 29.813 yes 12_555 18_555
S1 O1B S1 29.813 yes 12_555 44_555
S1 O1B S1 42.667 yes 18_555 44_555

loop_
_geom_bond_atom_site_label_1
_geom_bond_atom_site_label_2
_geom_bond_distance
_geom_bond_publ_flag
_geom_bond_site_symmetry_2
Cu1 N1 2.0448(17) yes .
Cu1 N1 2.0448(17) yes 10_655
Cu1 N1 2.0448(17) yes 12_555
Cu1 N1 2.0448(17) yes 18_555
Cu1 O1A 2.439 yes .
Cu1 O1A 2.439 yes 10_655
Cu1 O1B 2.439 yes .
Cu1 O1B 2.439 yes 10_655
S1 O2 1.451(15) yes .
S1 O2 2.124(15) yes 12_555
S1 O2 1.453(11) yes 18_555
S1 O2 2.123(10) yes 44_555
S1 C4 1.80(3) yes .
S1 C4 1.341(18) yes 12_555
S1 C4 1.59(3) yes 18_555
S1 C4 1.59(3) yes 44_555
S1 O1A 1.338 yes .
S1 O1B 1.338 yes .
O2 C4 1.76(4) yes 12_555
O2 C4 1.75(3) yes 18_555
O3 O4 1.094(16) yes .
O3 O4 1.094(16) yes 7_555
O3 O4 1.094(16) yes 9_555
N1 C1 1.344(3) yes .
N1 C1 1.344(3) yes 39_655
C1 C2 1.382(3) yes .
C2 C3 1.379(3) yes .
C4 C4 1.48(5) yes 12_555
C4 C4 1.04(6) yes 18_555
C4 C4 1.04(6) yes 44_555
